data_7030698
loop_
_publ_author_name
'Moxey, Graeme J.'
'Jones, Cameron'
'Stasch, Andreas'
'Junk, Peter C.'
'Deacon, Glen B.'
'Woodul, William D.'
'Drago, Penny R.'

_publ_section_title
;
 Complexes of four-membered group 13 metal(I) N-heterocyclic carbene
 analogues with platinum(II) fragments
;
_journal_coden_ASTM DTARAF
_journal_issue 14
_journal_name_full 'Dalton Transactions'
_journal_page_first 2630
_journal_page_last 2636
_journal_paper_doi 10.1039/b821984b
_journal_year 2009
_chemical_formula_sum 'C90 H124 F8 Ga2 N6 O Pt'
_chemical_formula_weight 1792.48
_space_group_IT_number 14
_symmetry_cell_setting monoclinic
_symmetry_space_group_name_Hall '-P 2ybc'
_symmetry_space_group_name_H-M 'P 1 21/c 1'
_atom_sites_solution_hydrogens geom
_atom_sites_solution_primary direct
_atom_sites_solution_secondary difmap
_audit_creation_method SHELXL-97
_cell_angle_alpha 90.00
_cell_angle_beta 96.28(3)
_cell_angle_gamma 90.00
_cell_formula_units_Z 4
_cell_length_a 12.134(2)
_cell_length_b 32.031(6)
_cell_length_c 22.847(5)
_cell_measurement_temperature 150(2)
_cell_volume 8827(3)
_computing_structure_refinement 'SHELXL-97 (Sheldrick, 1997)'
_computing_structure_solution 'SHELXS-97 (Sheldrick, 1990)'
_diffrn_ambient_temperature 150(2)
_diffrn_measured_fraction_theta_full 0.964
_diffrn_measured_fraction_theta_max 0.964
_diffrn_measurement_device_type 'Nonius Kappa CCD'
_diffrn_radiation_monochromator graphite
_diffrn_radiation_source 'fine-focus sealed tube'
_diffrn_radiation_type MoK\a
_diffrn_radiation_wavelength 0.71073
_diffrn_reflns_av_R_equivalents 0.0542
_diffrn_reflns_av_sigmaI/netI 0.0813
_diffrn_reflns_limit_h_max 14
_diffrn_reflns_limit_h_min -14
_diffrn_reflns_limit_k_max 38
_diffrn_reflns_limit_k_min -35
_diffrn_reflns_limit_l_max 27
_diffrn_reflns_limit_l_min -27
_diffrn_reflns_number 25131
_diffrn_reflns_theta_full 25.00
_diffrn_reflns_theta_max 25.00
_diffrn_reflns_theta_min 2.98
_exptl_absorpt_coefficient_mu 2.251
_exptl_absorpt_correction_T_max 0.806
_exptl_absorpt_correction_T_min 0.601
_exptl_absorpt_correction_type multi-scan
_exptl_absorpt_process_details 'Sortav, Blessing (1995)'
_exptl_crystal_colour colourless
_exptl_crystal_density_diffrn 1.349
_exptl_crystal_density_method 'not measured'
_exptl_crystal_description block
_exptl_crystal_F_000 3704
_exptl_crystal_size_max 0.20
_exptl_crystal_size_mid 0.15
_exptl_crystal_size_min 0.10
_refine_diff_density_max 1.966
_refine_diff_density_min -1.079
_refine_diff_density_rms 0.117
_refine_ls_extinction_method none
_refine_ls_goodness_of_fit_ref 1.031
_refine_ls_hydrogen_treatment constr
_refine_ls_matrix_type full
_refine_ls_number_parameters 991
_refine_ls_number_reflns 14998
_refine_ls_number_restraints 24
_refine_ls_restrained_S_all 1.032
_refine_ls_R_factor_all 0.0706
_refine_ls_R_factor_gt 0.0487
_refine_ls_shift/su_max 0.001
_refine_ls_shift/su_mean 0.000
_refine_ls_structure_factor_coef Fsqd
_refine_ls_weighting_details 'calc w=1/[\s^2^(Fo^2^)+(0.0345P)^2^+19.9476P] where P=(Fo^2^+2Fc^2^)/3'
_refine_ls_weighting_scheme calc
_refine_ls_wR_factor_gt 0.1047
_refine_ls_wR_factor_ref 0.1146
_reflns_number_gt 11557
_reflns_number_total 14998
_reflns_threshold_expression >2sigma(I)
_cod_duplicate_entry 7000895
_cod_data_source_file b821984b.txt
_cod_data_source_block compound5
_cod_original_cell_volume 8826(3)
_cod_original_sg_symbol_H-M P2(1)/c
_cod_database_code 7030698

loop_
_symmetry_equiv_pos_as_xyz
'x, y, z'
'-x, y+1/2, -z+1/2'
'-x, -y, -z'
'x, -y-1/2, z-1/2'

loop_
_atom_site_label
_atom_site_type_symbol
_atom_site_fract_x
_atom_site_fract_y
_atom_site_fract_z
_atom_site_U_iso_or_equiv
_atom_site_adp_type
_atom_site_occupancy
_atom_site_symmetry_multiplicity
_atom_site_calc_flag
_atom_site_refinement_flags
Pt1 Pt 0.349544(17) 0.388038(7) 0.244490(9) 0.02129(7) Uani 1 1 d .
Ga1 Ga 0.24304(5) 0.449851(18) 0.22827(3) 0.02091(14) Uani 1 1 d .
F1 F 0.2305(3) 0.34850(12) 0.12485(16) 0.0494(10) Uani 1 1 d .
O1 O 0.7504(6) 0.2406(3) 0.5793(3) 0.108(2) Uani 1 1 d .
N1 N 0.2830(3) 0.50674(13) 0.20099(18) 0.0189(10) Uani 1 1 d .
C1 C 0.1790(4) 0.52184(16) 0.2042(2) 0.0182(11) Uani 1 1 d .
Ga2 Ga 0.29466(5) 0.367382(18) 0.33671(3) 0.02188(14) Uani 1 1 d .
F2 F 0.2884(4) 0.34372(14) 0.01570(17) 0.0645(12) Uani 1 1 d .
N2 N 0.1184(3) 0.49029(13) 0.22477(19) 0.0192(10) Uani 1 1 d .
C2 C 0.3638(4) 0.51936(17) 0.1636(2) 0.0224(12) Uani 1 1 d .
F3 F 0.5955(3) 0.43028(13) 0.06886(17) 0.0587(11) Uani 1 1 d .
N3 N 0.1428(3) 0.56083(13) 0.18982(19) 0.0201(10) Uani 1 1 d .
C3 C 0.3437(5) 0.51650(18) 0.1020(3) 0.0282(13) Uani 1 1 d .
F4 F 0.5446(3) 0.43324(11) 0.18017(16) 0.0430(9) Uani 1 1 d .
N4 N 0.2637(4) 0.37131(13) 0.42052(19) 0.0217(10) Uani 1 1 d .
C4 C 0.4318(5) 0.52366(19) 0.0688(3) 0.0362(15) Uani 1 1 d .
H4 H 0.4201 0.5218 0.0270 0.043 Uiso 1 1 calc R
F5 F 0.5993(3) 0.39428(11) 0.30491(19) 0.0528(11) Uani 1 1 d .
N5 N 0.2380(4) 0.31468(13) 0.36762(18) 0.0214(10) Uani 1 1 d .
C5 C 0.5358(5) 0.5334(2) 0.0960(3) 0.0396(16) Uani 1 1 d .
H5 H 0.5950 0.5381 0.0728 0.048 Uiso 1 1 calc R
F6 F 0.7723(3) 0.34262(14) 0.3087(2) 0.0705(14) Uani 1 1 d .
N6 N 0.1877(4) 0.31141(14) 0.4671(2) 0.0261(11) Uani 1 1 d .
C6 C 0.5546(5) 0.5364(2) 0.1561(3) 0.0374(15) Uani 1 1 d .
H6 H 0.6270 0.5429 0.1740 0.045 Uiso 1 1 calc R
F7 F 0.5441(4) 0.23902(12) 0.2113(2) 0.0691(14) Uani 1 1 d .
C7 C 0.4694(5) 0.53014(18) 0.1914(2) 0.0263(13) Uani 1 1 d .
F8 F 0.3714(3) 0.29006(11) 0.20620(18) 0.0499(10) Uani 1 1 d .
C8 C 0.2286(5) 0.50619(18) 0.0715(2) 0.0274(13) Uani 1 1 d .
H8 H 0.1738 0.5188 0.0960 0.033 Uiso 1 1 calc R
C9 C 0.2053(6) 0.5250(2) 0.0097(3) 0.0404(16) Uani 1 1 d .
H9A H 0.2211 0.5550 0.0114 0.061 Uiso 1 1 calc R
H9B H 0.1273 0.5206 -0.0051 0.061 Uiso 1 1 calc R
H9C H 0.2527 0.5115 -0.0168 0.061 Uiso 1 1 calc R
C10 C 0.2057(5) 0.45940(19) 0.0690(3) 0.0383(16) Uani 1 1 d .
H10A H 0.2610 0.4455 0.0476 0.057 Uiso 1 1 calc R
H10B H 0.1314 0.4544 0.0487 0.057 Uiso 1 1 calc R
H10C H 0.2098 0.4482 0.1092 0.057 Uiso 1 1 calc R
C11 C 0.4872(5) 0.53517(18) 0.2584(2) 0.0277(13) Uani 1 1 d .
H11 H 0.4148 0.5438 0.2717 0.033 Uiso 1 1 calc R
C12 C 0.5720(5) 0.5693(2) 0.2774(3) 0.0406(16) Uani 1 1 d .
H12A H 0.6461 0.5600 0.2699 0.061 Uiso 1 1 calc R
H12B H 0.5714 0.5749 0.3196 0.061 Uiso 1 1 calc R
H12C H 0.5527 0.5948 0.2550 0.061 Uiso 1 1 calc R
C13 C 0.5213(5) 0.4940(2) 0.2891(3) 0.0361(15) Uani 1 1 d .
H13A H 0.4625 0.4733 0.2801 0.054 Uiso 1 1 calc R
H13B H 0.5332 0.4985 0.3318 0.054 Uiso 1 1 calc R
H13C H 0.5901 0.4839 0.2752 0.054 Uiso 1 1 calc R
C14 C 0.0261(4) 0.49415(16) 0.2583(2) 0.0208(12) Uani 1 1 d .
C15 C -0.0718(4) 0.47308(18) 0.2379(2) 0.0257(13) Uani 1 1 d .
C16 C -0.1619(4) 0.47599(19) 0.2711(3) 0.0294(14) Uani 1 1 d .
H16 H -0.2289 0.4619 0.2580 0.035 Uiso 1 1 calc R
C17 C -0.1551(5) 0.4990(2) 0.3227(3) 0.0338(15) Uani 1 1 d .
H17 H -0.2177 0.5012 0.3441 0.041 Uiso 1 1 calc R
C18 C -0.0569(5) 0.51874(19) 0.3429(3) 0.0311(14) Uani 1 1 d .
H18 H -0.0529 0.5344 0.3783 0.037 Uiso 1 1 calc R
C19 C 0.0365(4) 0.51616(16) 0.3124(2) 0.0220(12) Uani 1 1 d .
C20 C -0.0789(5) 0.4483(2) 0.1809(3) 0.0355(15) Uani 1 1 d .
H20 H -0.0279 0.4619 0.1552 0.043 Uiso 1 1 calc R
C21 C -0.1953(6) 0.4483(3) 0.1467(3) 0.057(2) Uani 1 1 d .
H21A H -0.2459 0.4321 0.1684 0.086 Uiso 1 1 calc R
H21B H -0.1919 0.4358 0.1078 0.086 Uiso 1 1 calc R
H21C H -0.2223 0.4771 0.1421 0.086 Uiso 1 1 calc R
C22 C -0.0396(7) 0.4046(2) 0.1909(4) 0.060(2) Uani 1 1 d .
H22A H 0.0346 0.4048 0.2127 0.089 Uiso 1 1 calc R
H22B H -0.0367 0.3908 0.1528 0.089 Uiso 1 1 calc R
H22C H -0.0908 0.3895 0.2136 0.089 Uiso 1 1 calc R
C23 C 0.1465(5) 0.53580(17) 0.3369(3) 0.0276(13) Uani 1 1 d .
H23 H 0.1791 0.5492 0.3032 0.033 Uiso 1 1 calc R
C24 C 0.2291(5) 0.50250(19) 0.3628(3) 0.0344(15) Uani 1 1 d .
H24A H 0.3011 0.5156 0.3748 0.052 Uiso 1 1 calc R
H24B H 0.2377 0.4811 0.3331 0.052 Uiso 1 1 calc R
H24C H 0.2012 0.4896 0.3972 0.052 Uiso 1 1 calc R
C25 C 0.1353(6) 0.5697(2) 0.3830(3) 0.0426(17) Uani 1 1 d .
H25A H 0.0792 0.5901 0.3675 0.064 Uiso 1 1 calc R
H25B H 0.2067 0.5839 0.3922 0.064 Uiso 1 1 calc R
H25C H 0.1129 0.5570 0.4189 0.064 Uiso 1 1 calc R
C26 C 0.2256(5) 0.59531(17) 0.1907(3) 0.0257(13) Uani 1 1 d .
H26 H 0.2986 0.5821 0.2042 0.031 Uiso 1 1 calc R
C27 C 0.2107(6) 0.6297(2) 0.2357(3) 0.0467(18) Uani 1 1 d .
H27A H 0.1436 0.6463 0.2227 0.056 Uiso 1 1 calc R
H27B H 0.2011 0.6170 0.2743 0.056 Uiso 1 1 calc R
C28 C 0.3126(6) 0.6580(2) 0.2416(3) 0.055(2) Uani 1 1 d .
H28A H 0.3024 0.6804 0.2704 0.066 Uiso 1 1 calc R
H28B H 0.3787 0.6416 0.2568 0.066 Uiso 1 1 calc R
C29 C 0.3318(6) 0.6774(2) 0.1832(3) 0.053(2) Uani 1 1 d .
H29A H 0.4006 0.6943 0.1882 0.064 Uiso 1 1 calc R
H29B H 0.2693 0.6963 0.1701 0.064 Uiso 1 1 calc R
C30 C 0.3417(7) 0.6442(2) 0.1369(3) 0.056(2) Uani 1 1 d .
H30A H 0.4099 0.6276 0.1475 0.068 Uiso 1 1 calc R
H30B H 0.3479 0.6577 0.0984 0.068 Uiso 1 1 calc R
C31 C 0.2405(6) 0.6152(2) 0.1317(3) 0.0458(18) Uani 1 1 d .
H31A H 0.1732 0.6313 0.1176 0.055 Uiso 1 1 calc R
H31B H 0.2502 0.5930 0.1025 0.055 Uiso 1 1 calc R
C32 C 0.0213(4) 0.56744(17) 0.1729(2) 0.0256(13) Uani 1 1 d .
H32 H -0.0138 0.5394 0.1765 0.031 Uiso 1 1 calc R
C33 C -0.0095(5) 0.5808(2) 0.1086(3) 0.0424(17) Uani 1 1 d .
H33A H 0.0155 0.6098 0.1030 0.051 Uiso 1 1 calc R
H33B H 0.0278 0.5623 0.0822 0.051 Uiso 1 1 calc R
C34 C -0.1348(6) 0.5779(2) 0.0937(3) 0.051(2) Uani 1 1 d .
H34A H -0.1547 0.5879 0.0529 0.061 Uiso 1 1 calc R
H34B H -0.1578 0.5483 0.0955 0.061 Uiso 1 1 calc R
C35 C -0.1976(5) 0.60349(19) 0.1351(3) 0.0386(16) Uani 1 1 d .
H35A H -0.2782 0.5983 0.1262 0.046 Uiso 1 1 calc R
H35B H -0.1842 0.6336 0.1289 0.046 Uiso 1 1 calc R
C36 C -0.1614(5) 0.5923(2) 0.1993(3) 0.0419(17) Uani 1 1 d .
H36A H -0.1982 0.6112 0.2254 0.050 Uiso 1 1 calc R
H36B H -0.1844 0.5634 0.2071 0.050 Uiso 1 1 calc R
C37 C -0.0359(5) 0.59617(19) 0.2130(3) 0.0313(14) Uani 1 1 d .
H37A H -0.0130 0.6254 0.2072 0.038 Uiso 1 1 calc R
H37B H -0.0138 0.5886 0.2547 0.038 Uiso 1 1 calc R
C38 C 0.2271(4) 0.33136(16) 0.4213(2) 0.0212(12) Uani 1 1 d .
C39 C 0.2331(5) 0.40565(16) 0.4558(2) 0.0237(12) Uani 1 1 d .
C40 C 0.3206(5) 0.42794(17) 0.4879(2) 0.0258(13) Uani 1 1 d .
C41 C 0.2933(5) 0.46359(18) 0.5186(2) 0.0299(14) Uani 1 1 d .
H41 H 0.3509 0.4795 0.5394 0.036 Uiso 1 1 calc R
C42 C 0.1850(5) 0.47618(19) 0.5192(3) 0.0367(16) Uani 1 1 d .
H42 H 0.1682 0.5001 0.5411 0.044 Uiso 1 1 calc R
C43 C 0.0999(5) 0.45362(19) 0.4877(3) 0.0349(15) Uani 1 1 d .
H43 H 0.0253 0.4626 0.4880 0.042 Uiso 1 1 calc R
C44 C 0.1224(5) 0.41824(17) 0.4559(2) 0.0239(12) Uani 1 1 d .
C45 C 0.4396(5) 0.4144(2) 0.4854(3) 0.0346(15) Uani 1 1 d .
H45 H 0.4393 0.3837 0.4778 0.042 Uiso 1 1 calc R
C46 C 0.4895(5) 0.4356(2) 0.4348(3) 0.0496(19) Uani 1 1 d .
H46A H 0.4442 0.4293 0.3977 0.074 Uiso 1 1 calc R
H46B H 0.5651 0.4253 0.4330 0.074 Uiso 1 1 calc R
H46C H 0.4913 0.4659 0.4411 0.074 Uiso 1 1 calc R
C47 C 0.5146(6) 0.4223(2) 0.5433(3) 0.054(2) Uani 1 1 d .
H47A H 0.5227 0.4524 0.5500 0.081 Uiso 1 1 calc R
H47B H 0.5877 0.4099 0.5406 0.081 Uiso 1 1 calc R
H47C H 0.4811 0.4096 0.5761 0.081 Uiso 1 1 calc R
C48 C 0.0294(5) 0.39427(18) 0.4194(2) 0.0281(13) Uani 1 1 d .
H48 H 0.0465 0.3638 0.4240 0.034 Uiso 1 1 calc R
C49 C 0.0241(5) 0.40464(19) 0.3537(3) 0.0352(15) Uani 1 1 d .
H49A H 0.0061 0.4343 0.3477 0.053 Uiso 1 1 calc R
H49B H -0.0332 0.3875 0.3317 0.053 Uiso 1 1 calc R
H49C H 0.0961 0.3988 0.3398 0.053 Uiso 1 1 calc R
C50 C -0.0864(5) 0.4015(2) 0.4395(3) 0.0409(16) Uani 1 1 d .
H50A H -0.0825 0.3980 0.4823 0.061 Uiso 1 1 calc R
H50B H -0.1388 0.3813 0.4201 0.061 Uiso 1 1 calc R
H50C H -0.1113 0.4299 0.4289 0.061 Uiso 1 1 calc R
C51 C 0.2616(5) 0.27220(16) 0.3541(2) 0.0242(12) Uani 1 1 d .
C52 C 0.3586(5) 0.25244(17) 0.3802(3) 0.0295(14) Uani 1 1 d .
C53 C 0.3838(5) 0.21285(19) 0.3604(3) 0.0378(16) Uani 1 1 d .
H53 H 0.4488 0.1990 0.3774 0.045 Uiso 1 1 calc R
C54 C 0.3151(6) 0.1933(2) 0.3159(3) 0.0426(17) Uani 1 1 d .
H54 H 0.3340 0.1665 0.3023 0.051 Uiso 1 1 calc R
C55 C 0.2201(5) 0.2127(2) 0.2918(3) 0.0386(16) Uani 1 1 d .
H55 H 0.1730 0.1988 0.2620 0.046 Uiso 1 1 calc R
C56 C 0.1908(5) 0.25240(18) 0.3101(3) 0.0311(14) Uani 1 1 d .
C57 C 0.4383(5) 0.27315(19) 0.4283(3) 0.0324(14) Uani 1 1 d .
H57 H 0.3934 0.2922 0.4511 0.039 Uiso 1 1 calc R
C58 C 0.5248(6) 0.3003(2) 0.4009(3) 0.055(2) Uani 1 1 d .
H58A H 0.5687 0.2827 0.3772 0.083 Uiso 1 1 calc R
H58B H 0.5739 0.3137 0.4324 0.083 Uiso 1 1 calc R
H58C H 0.4865 0.3218 0.3758 0.083 Uiso 1 1 calc R
C59 C 0.4970(6) 0.2425(2) 0.4716(3) 0.056(2) Uani 1 1 d .
H59A H 0.4434 0.2222 0.4837 0.084 Uiso 1 1 calc R
H59B H 0.5309 0.2576 0.5063 0.084 Uiso 1 1 calc R
H59C H 0.5548 0.2278 0.4529 0.084 Uiso 1 1 calc R
C60 C 0.0861(5) 0.2733(2) 0.2812(3) 0.0351(15) Uani 1 1 d .
H60 H 0.0631 0.2944 0.3097 0.042 Uiso 1 1 calc R
C61 C 0.1094(6) 0.2970(2) 0.2258(3) 0.055(2) Uani 1 1 d .
H61A H 0.1691 0.3172 0.2359 0.083 Uiso 1 1 calc R
H61B H 0.0422 0.3117 0.2095 0.083 Uiso 1 1 calc R
H61C H 0.1318 0.2772 0.1966 0.083 Uiso 1 1 calc R
C62 C -0.0120(6) 0.2429(2) 0.2677(3) 0.059(2) Uani 1 1 d .
H62A H 0.0049 0.2231 0.2372 0.089 Uiso 1 1 calc R
H62B H -0.0789 0.2587 0.2537 0.089 Uiso 1 1 calc R
H62C H -0.0243 0.2276 0.3036 0.089 Uiso 1 1 calc R
C63 C 0.2238(5) 0.32600(18) 0.5288(2) 0.0299(14) Uani 1 1 d .
H63 H 0.2769 0.3493 0.5240 0.036 Uiso 1 1 calc R
C64 C 0.1350(6) 0.3451(2) 0.5625(3) 0.0477(18) Uani 1 1 d .
H64A H 0.0851 0.3229 0.5744 0.057 Uiso 1 1 calc R
H64B H 0.0901 0.3652 0.5371 0.057 Uiso 1 1 calc R
C65 C 0.1916(8) 0.3672(3) 0.6169(3) 0.067(2) Uani 1 1 d .
H65A H 0.2376 0.3904 0.6045 0.081 Uiso 1 1 calc R
H65B H 0.1344 0.3793 0.6397 0.081 Uiso 1 1 calc R
C66 C 0.2628(8) 0.3380(3) 0.6552(3) 0.067(3) Uani 1 1 d .
H66A H 0.2154 0.3167 0.6715 0.081 Uiso 1 1 calc R
H66B H 0.3017 0.3537 0.6887 0.081 Uiso 1 1 calc R
C67 C 0.3477(7) 0.3163(3) 0.6218(3) 0.066(2) Uani 1 1 d .
H67A H 0.3892 0.2956 0.6478 0.079 Uiso 1 1 calc R
H67B H 0.4013 0.3370 0.6098 0.079 Uiso 1 1 calc R
C68 C 0.2907(7) 0.2941(2) 0.5669(3) 0.060(2) Uani 1 1 d .
H68A H 0.3472 0.2812 0.5445 0.072 Uiso 1 1 calc R
H68B H 0.2413 0.2718 0.5788 0.072 Uiso 1 1 calc R
C69 C 0.1077(5) 0.27563(17) 0.4537(3) 0.0295(14) Uani 1 1 d .
H69 H 0.0951 0.2739 0.4098 0.035 Uiso 1 1 calc R
C70 C -0.0061(6) 0.2838(2) 0.4740(4) 0.057(2) Uani 1 1 d .
H70A H -0.0330 0.3118 0.4608 0.069 Uiso 1 1 calc R
H70B H -0.0010 0.2829 0.5175 0.069 Uiso 1 1 calc R
C71 C -0.0875(6) 0.2499(2) 0.4475(4) 0.061(2) Uani 1 1 d .
H71A H -0.1613 0.2546 0.4610 0.074 Uiso 1 1 calc R
H71B H -0.0956 0.2521 0.4040 0.074 Uiso 1 1 calc R
C72 C -0.0478(6) 0.2073(2) 0.4652(4) 0.059(2) Uani 1 1 d .
H72A H -0.0994 0.1862 0.4459 0.071 Uiso 1 1 calc R
H72B H -0.0470 0.2040 0.5084 0.071 Uiso 1 1 calc R
C73 C 0.0694(6) 0.1997(2) 0.4477(4) 0.060(2) Uani 1 1 d .
H73A H 0.0955 0.1717 0.4616 0.072 Uiso 1 1 calc R
H73B H 0.0672 0.2003 0.4043 0.072 Uiso 1 1 calc R
C74 C 0.1492(6) 0.2326(2) 0.4744(4) 0.052(2) Uani 1 1 d .
H74A H 0.2238 0.2277 0.4621 0.062 Uiso 1 1 calc R
H74B H 0.1546 0.2311 0.5179 0.062 Uiso 1 1 calc R
C75 C 0.3857(5) 0.39074(17) 0.1582(2) 0.0262(13) Uani 1 1 d .
C76 C 0.3251(5) 0.36831(19) 0.1137(3) 0.0323(14) Uani 1 1 d .
C77 C 0.3524(6) 0.3656(2) 0.0575(3) 0.0421(17) Uani 1 1 d .
C78 C 0.4437(6) 0.3860(2) 0.0397(3) 0.0436(17) Uani 1 1 d .
H78 H 0.4627 0.3843 0.0005 0.052 Uiso 1 1 calc R
C79 C 0.5055(5) 0.4092(2) 0.0831(3) 0.0397(16) Uani 1 1 d .
C80 C 0.4782(5) 0.41069(19) 0.1404(3) 0.0323(14) Uani 1 1 d .
C81 C 0.4761(4) 0.34485(18) 0.2550(2) 0.0261(13) Uani 1 1 d .
C82 C 0.5817(5) 0.35566(19) 0.2802(3) 0.0323(14) Uani 1 1 d .
C83 C 0.6723(5) 0.3295(2) 0.2821(3) 0.0438(17) Uani 1 1 d .
C84 C 0.6626(5) 0.2898(2) 0.2608(3) 0.0499(19) Uani 1 1 d .
H84 H 0.7239 0.2712 0.2637 0.060 Uiso 1 1 calc R
C85 C 0.5587(6) 0.2779(2) 0.2345(3) 0.0462(18) Uani 1 1 d .
C86 C 0.4702(5) 0.30485(19) 0.2320(3) 0.0343(15) Uani 1 1 d .
C87 C 0.7758(16) 0.2742(6) 0.6106(8) 0.188(7) Uani 1 1 d U
H87A H 0.8533 0.2709 0.6285 0.225 Uiso 1 1 calc R
H87B H 0.7287 0.2743 0.6434 0.225 Uiso 1 1 calc R
C88 C 0.7673(13) 0.3131(5) 0.5850(7) 0.163(6) Uani 1 1 d U
H88A H 0.7869 0.3113 0.5446 0.244 Uiso 1 1 calc R
H88B H 0.8180 0.3324 0.6078 0.244 Uiso 1 1 calc R
H88C H 0.6911 0.3233 0.5845 0.244 Uiso 1 1 calc R
C89 C 0.7469(14) 0.2004(5) 0.6036(7) 0.163(6) Uani 1 1 d U
H89A H 0.8191 0.1950 0.6270 0.196 Uiso 1 1 calc R
H89B H 0.6895 0.2002 0.6312 0.196 Uiso 1 1 calc R
C90 C 0.7255(13) 0.1677(5) 0.5646(7) 0.159(6) Uani 1 1 d U
H90A H 0.6549 0.1726 0.5405 0.239 Uiso 1 1 calc R
H90B H 0.7213 0.1416 0.5866 0.239 Uiso 1 1 calc R
H90C H 0.7852 0.1657 0.5391 0.239 Uiso 1 1 calc R

loop_
_atom_site_aniso_label
_atom_site_aniso_U_11
_atom_site_aniso_U_22
_atom_site_aniso_U_33
_atom_site_aniso_U_23
_atom_site_aniso_U_13
_atom_site_aniso_U_12
Pt1 0.01804(12) 0.01957(12) 0.02755(12) 0.00113(10) 0.00836(8) 0.00203(9)
Ga1 0.0171(3) 0.0201(3) 0.0266(3) 0.0023(3) 0.0069(2) 0.0018(2)
F1 0.044(2) 0.056(3) 0.048(2) -0.005(2) 0.0050(18) -0.012(2)
O1 0.111(6) 0.105(6) 0.109(6) 0.002(5) 0.013(5) -0.045(5)
N1 0.015(2) 0.019(2) 0.024(2) 0.001(2) 0.0080(18) -0.0011(19)
C1 0.019(3) 0.016(3) 0.019(3) -0.004(2) 0.002(2) 0.000(2)
Ga2 0.0206(3) 0.0204(3) 0.0257(3) 0.0005(3) 0.0073(2) 0.0005(3)
F2 0.079(3) 0.064(3) 0.049(2) -0.020(2) 0.000(2) -0.006(2)
N2 0.013(2) 0.017(2) 0.028(2) 0.002(2) 0.0045(18) 0.0013(18)
C2 0.018(3) 0.021(3) 0.030(3) 0.003(2) 0.008(2) 0.003(2)
F3 0.054(3) 0.072(3) 0.057(3) 0.006(2) 0.034(2) -0.010(2)
N3 0.013(2) 0.018(2) 0.029(2) 0.000(2) 0.0041(18) -0.0016(19)
C3 0.023(3) 0.029(3) 0.034(3) 0.000(3) 0.009(2) -0.001(3)
F4 0.038(2) 0.047(2) 0.048(2) -0.0017(19) 0.0213(17) -0.0154(18)
N4 0.024(3) 0.015(2) 0.026(2) -0.001(2) 0.0042(19) -0.002(2)
C4 0.030(4) 0.044(4) 0.038(3) 0.002(3) 0.016(3) 0.001(3)
F5 0.037(2) 0.036(2) 0.083(3) -0.011(2) -0.004(2) 0.0020(17)
N5 0.028(3) 0.015(2) 0.022(2) -0.003(2) 0.0053(19) -0.002(2)
C5 0.034(4) 0.048(4) 0.042(4) 0.001(3) 0.028(3) -0.013(3)
F6 0.021(2) 0.068(3) 0.119(4) -0.004(3) -0.009(2) 0.002(2)
N6 0.028(3) 0.024(3) 0.028(3) -0.004(2) 0.010(2) -0.003(2)
C6 0.022(3) 0.046(4) 0.047(4) -0.001(3) 0.012(3) -0.006(3)
F7 0.059(3) 0.040(2) 0.104(4) -0.024(2) -0.006(3) 0.027(2)
C7 0.023(3) 0.028(3) 0.030(3) 0.000(3) 0.012(2) 0.003(3)
F8 0.038(2) 0.036(2) 0.073(3) -0.013(2) -0.011(2) 0.0049(18)
C8 0.024(3) 0.033(3) 0.026(3) -0.003(3) 0.006(2) 0.002(3)
C9 0.047(4) 0.042(4) 0.032(3) 0.004(3) 0.001(3) -0.002(3)
C10 0.037(4) 0.034(4) 0.041(4) -0.002(3) -0.007(3) -0.006(3)
C11 0.021(3) 0.032(3) 0.030(3) -0.004(3) 0.003(2) -0.003(3)
C12 0.030(4) 0.047(4) 0.045(4) -0.009(3) 0.006(3) -0.014(3)
C13 0.021(3) 0.054(4) 0.032(3) -0.003(3) -0.004(3) -0.006(3)
C14 0.015(3) 0.021(3) 0.027(3) 0.004(2) 0.003(2) 0.005(2)
C15 0.013(3) 0.032(3) 0.032(3) -0.001(3) 0.002(2) 0.000(2)
C16 0.013(3) 0.039(4) 0.037(3) 0.008(3) 0.003(2) 0.001(3)
C17 0.022(3) 0.045(4) 0.036(3) 0.001(3) 0.014(3) 0.006(3)
C18 0.031(3) 0.035(4) 0.030(3) -0.001(3) 0.010(3) 0.005(3)
C19 0.022(3) 0.021(3) 0.023(3) 0.004(2) 0.002(2) 0.002(2)
C20 0.017(3) 0.050(4) 0.041(4) -0.014(3) 0.011(3) -0.013(3)
C21 0.051(5) 0.070(5) 0.049(4) -0.006(4) -0.005(4) -0.008(4)
C22 0.059(5) 0.057(5) 0.061(5) 0.002(4) -0.001(4) 0.004(4)
C23 0.028(3) 0.023(3) 0.033(3) 0.001(3) 0.008(3) -0.004(3)
C24 0.031(4) 0.036(4) 0.035(3) 0.008(3) 0.001(3) -0.004(3)
C25 0.049(4) 0.032(4) 0.046(4) -0.017(3) 0.003(3) -0.003(3)
C26 0.020(3) 0.020(3) 0.037(3) 0.004(3) 0.004(2) -0.002(2)
C27 0.051(4) 0.033(4) 0.062(5) -0.012(3) 0.030(4) -0.023(3)
C28 0.063(5) 0.045(4) 0.060(5) -0.018(4) 0.020(4) -0.029(4)
C29 0.049(5) 0.033(4) 0.081(5) -0.003(4) 0.024(4) -0.019(3)
C30 0.077(6) 0.042(4) 0.055(4) 0.004(4) 0.028(4) -0.032(4)
C31 0.061(5) 0.037(4) 0.041(4) 0.005(3) 0.015(3) -0.020(4)
C32 0.019(3) 0.021(3) 0.037(3) 0.002(3) 0.003(2) 0.002(2)
C33 0.037(4) 0.055(4) 0.035(4) -0.001(3) 0.000(3) 0.022(3)
C34 0.045(4) 0.043(4) 0.058(4) -0.010(4) -0.026(4) 0.016(3)
C35 0.022(3) 0.030(4) 0.064(4) 0.011(3) 0.003(3) -0.001(3)
C36 0.023(3) 0.047(4) 0.059(4) 0.019(4) 0.017(3) 0.016(3)
C37 0.021(3) 0.039(4) 0.035(3) 0.002(3) 0.009(3) 0.008(3)
C38 0.018(3) 0.022(3) 0.025(3) 0.005(2) 0.005(2) 0.002(2)
C39 0.034(3) 0.016(3) 0.023(3) 0.004(2) 0.008(2) 0.001(2)
C40 0.031(3) 0.022(3) 0.024(3) -0.001(3) 0.004(2) -0.006(3)
C41 0.037(4) 0.025(3) 0.027(3) -0.005(3) 0.004(3) -0.006(3)
C42 0.051(4) 0.026(3) 0.036(3) -0.015(3) 0.018(3) -0.003(3)
C43 0.033(4) 0.035(4) 0.040(4) -0.002(3) 0.017(3) 0.001(3)
C44 0.031(3) 0.021(3) 0.021(3) 0.001(2) 0.009(2) 0.003(2)
C45 0.031(4) 0.033(4) 0.040(4) -0.002(3) 0.001(3) -0.008(3)
C46 0.027(4) 0.058(5) 0.065(5) 0.000(4) 0.012(3) -0.011(3)
C47 0.038(4) 0.064(5) 0.057(5) -0.007(4) -0.010(3) 0.004(4)
C48 0.022(3) 0.027(3) 0.036(3) -0.004(3) 0.006(2) 0.002(3)
C49 0.032(4) 0.033(3) 0.041(4) 0.006(3) 0.005(3) 0.001(3)
C50 0.027(3) 0.041(4) 0.057(4) -0.011(3) 0.014(3) -0.004(3)
C51 0.028(3) 0.017(3) 0.030(3) 0.001(2) 0.014(2) -0.004(2)
C52 0.032(3) 0.021(3) 0.038(3) 0.005(3) 0.018(3) 0.000(3)
C53 0.035(4) 0.028(3) 0.052(4) 0.001(3) 0.014(3) 0.007(3)
C54 0.051(4) 0.025(3) 0.057(4) -0.009(3) 0.031(4) 0.001(3)
C55 0.039(4) 0.037(4) 0.042(4) -0.016(3) 0.016(3) -0.007(3)
C56 0.027(3) 0.030(3) 0.039(3) -0.006(3) 0.015(3) -0.002(3)
C57 0.027(3) 0.030(3) 0.041(4) 0.004(3) 0.007(3) 0.006(3)
C58 0.041(4) 0.067(5) 0.058(5) 0.004(4) 0.007(4) -0.007(4)
C59 0.056(5) 0.056(5) 0.052(4) 0.009(4) -0.009(4) 0.015(4)
C60 0.034(4) 0.037(4) 0.035(3) -0.008(3) 0.010(3) -0.007(3)
C61 0.044(5) 0.064(5) 0.055(5) 0.011(4) -0.003(4) -0.001(4)
C62 0.035(4) 0.070(5) 0.071(5) -0.017(5) 0.002(4) -0.022(4)
C63 0.035(3) 0.027(3) 0.028(3) -0.003(3) 0.006(3) -0.002(3)
C64 0.063(5) 0.050(4) 0.034(4) -0.003(3) 0.022(3) 0.001(4)
C65 0.105(7) 0.063(5) 0.036(4) -0.021(4) 0.021(4) 0.003(5)
C66 0.101(7) 0.071(6) 0.030(4) 0.000(4) 0.007(4) -0.024(5)
C67 0.084(7) 0.065(6) 0.045(4) 0.008(4) -0.010(4) 0.001(5)
C68 0.077(6) 0.058(5) 0.046(4) -0.001(4) 0.004(4) 0.013(4)
C69 0.037(4) 0.021(3) 0.034(3) -0.002(3) 0.019(3) -0.010(3)
C70 0.038(4) 0.035(4) 0.103(6) -0.014(4) 0.027(4) -0.010(3)
C71 0.038(4) 0.047(5) 0.100(6) -0.011(5) 0.012(4) -0.018(4)
C72 0.066(5) 0.034(4) 0.086(6) -0.017(4) 0.040(5) -0.029(4)
C73 0.065(5) 0.026(4) 0.095(6) -0.006(4) 0.029(5) -0.005(4)
C74 0.045(4) 0.033(4) 0.082(5) 0.005(4) 0.025(4) -0.008(3)
C75 0.024(3) 0.020(3) 0.036(3) -0.007(3) 0.008(2) 0.008(2)
C76 0.030(3) 0.032(3) 0.035(3) -0.001(3) 0.008(3) 0.005(3)
C77 0.052(5) 0.037(4) 0.038(4) -0.009(3) 0.009(3) 0.004(3)
C78 0.063(5) 0.036(4) 0.034(4) 0.002(3) 0.017(3) 0.019(4)
C79 0.037(4) 0.040(4) 0.046(4) 0.008(3) 0.024(3) 0.003(3)
C80 0.031(4) 0.032(4) 0.035(3) -0.001(3) 0.011(3) 0.004(3)
C81 0.017(3) 0.031(3) 0.032(3) 0.008(3) 0.010(2) 0.008(2)
C82 0.027(3) 0.027(3) 0.046(4) 0.004(3) 0.016(3) 0.002(3)
C83 0.018(3) 0.045(4) 0.069(5) 0.004(4) 0.002(3) 0.000(3)
C84 0.029(4) 0.042(4) 0.080(5) -0.004(4) 0.013(4) 0.023(3)
C85 0.044(4) 0.030(4) 0.065(5) -0.009(4) 0.010(4) 0.010(3)
C86 0.029(3) 0.027(3) 0.047(4) -0.004(3) 0.003(3) 0.005(3)
C87 0.197(9) 0.186(8) 0.180(8) -0.004(5) 0.020(5) 0.003(5)
C88 0.169(7) 0.154(7) 0.167(7) -0.009(5) 0.025(5) -0.005(5)
C89 0.175(7) 0.162(7) 0.154(7) 0.007(5) 0.026(5) 0.005(5)
C90 0.157(7) 0.152(7) 0.168(7) 0.009(5) 0.011(5) -0.012(5)

loop_
_atom_type_symbol
_atom_type_description
_atom_type_scat_dispersion_real
_atom_type_scat_dispersion_imag
_atom_type_scat_source
C C 0.0033 0.0016 'International Tables Vol C Tables 4.2.6.8 and 6.1.1.4'
H H 0.0000 0.0000 'International Tables Vol C Tables 4.2.6.8 and 6.1.1.4'
N N 0.0061 0.0033 'International Tables Vol C Tables 4.2.6.8 and 6.1.1.4'
F F 0.0171 0.0103 'International Tables Vol C Tables 4.2.6.8 and 6.1.1.4'
Ga Ga 0.2307 1.6083 'International Tables Vol C Tables 4.2.6.8 and 6.1.1.4'
Pt Pt -1.7033 8.3905 'International Tables Vol C Tables 4.2.6.8 and 6.1.1.4'
O O 0.0106 0.0060 'International Tables Vol C Tables 4.2.6.8 and 6.1.1.4'

loop_
_geom_angle_atom_site_label_1
_geom_angle_atom_site_label_2
_geom_angle_atom_site_label_3
_geom_angle
C81 Pt1 C75 84.6(2)
C81 Pt1 Ga1 164.78(16)
C75 Pt1 Ga1 89.14(15)
C81 Pt1 Ga2 89.29(15)
C75 Pt1 Ga2 165.44(15)
Ga1 Pt1 Ga2 99.82(3)
N2 Ga1 N1 66.62(17)
N2 Ga1 Pt1 161.87(12)
N1 Ga1 Pt1 131.47(12)
C87 O1 C89 123.6(13)
C1 N1 C2 129.3(4)
C1 N1 Ga1 92.8(3)
C2 N1 Ga1 130.5(3)
N3 C1 N1 126.4(5)
N3 C1 N2 126.5(5)
N1 C1 N2 107.1(4)
N5 Ga2 N4 66.59(17)
N5 Ga2 Pt1 134.11(12)
N4 Ga2 Pt1 159.30(13)
C1 N2 C14 127.2(4)
C1 N2 Ga1 93.4(3)
C14 N2 Ga1 132.2(3)
C3 C2 C7 121.2(5)
C3 C2 N1 121.7(5)
C7 C2 N1 116.7(5)
C1 N3 C26 118.7(4)
C1 N3 C32 118.5(4)
C26 N3 C32 122.8(4)
C4 C3 C2 118.3(5)
C4 C3 C8 120.3(5)
C2 C3 C8 121.4(5)
C38 N4 C39 127.6(5)
C38 N4 Ga2 92.8(3)
C39 N4 Ga2 132.4(3)
C5 C4 C3 120.6(6)
C38 N5 C51 127.6(4)
C38 N5 Ga2 93.4(3)
C51 N5 Ga2 130.4(3)
C6 C5 C4 120.8(6)
C38 N6 C63 119.0(4)
C38 N6 C69 118.3(4)
C63 N6 C69 122.7(4)
C5 C6 C7 121.2(6)
C6 C7 C2 118.0(5)
C6 C7 C11 122.1(5)
C2 C7 C11 119.9(5)
C10 C8 C3 112.6(5)
C10 C8 C9 109.7(5)
C3 C8 C9 113.7(5)
C13 C11 C7 111.7(5)
C13 C11 C12 110.2(5)
C7 C11 C12 112.1(5)
C15 C14 C19 121.5(5)
C15 C14 N2 117.7(5)
C19 C14 N2 120.7(5)
C16 C15 C14 118.1(5)
C16 C15 C20 121.7(5)
C14 C15 C20 120.2(5)
C17 C16 C15 121.3(5)
C18 C17 C16 119.7(5)
C17 C18 C19 121.5(5)
C18 C19 C14 117.7(5)
C18 C19 C23 121.1(5)
C14 C19 C23 121.2(5)
C22 C20 C15 112.0(6)
C22 C20 C21 109.9(6)
C15 C20 C21 113.4(5)
C19 C23 C25 114.0(5)
C19 C23 C24 111.3(5)
C25 C23 C24 109.3(5)
N3 C26 C31 116.4(5)
N3 C26 C27 114.4(5)
C31 C26 C27 109.2(5)
C28 C27 C26 109.5(5)
C29 C28 C27 111.5(6)
C28 C29 C30 111.1(6)
C29 C30 C31 110.8(6)
C26 C31 C30 111.0(6)
N3 C32 C37 115.6(4)
N3 C32 C33 114.6(5)
C37 C32 C33 109.2(5)
C34 C33 C32 109.3(6)
C35 C34 C33 112.6(5)
C34 C35 C36 111.2(5)
C37 C36 C35 110.8(5)
C32 C37 C36 109.8(5)
N4 C38 N5 107.2(4)
N4 C38 N6 126.7(5)
N5 C38 N6 126.1(5)
C44 C39 C40 121.2(5)
C44 C39 N4 121.9(5)
C40 C39 N4 116.8(5)
C41 C40 C39 117.7(5)
C41 C40 C45 122.1(5)
C39 C40 C45 120.1(5)
C42 C41 C40 121.6(5)
C41 C42 C43 119.8(6)
C44 C43 C42 121.1(6)
C43 C44 C39 118.6(5)
C43 C44 C48 121.2(5)
C39 C44 C48 120.2(5)
C40 C45 C46 111.2(5)
C40 C45 C47 113.4(5)
C46 C45 C47 109.4(5)
C49 C48 C44 111.9(5)
C49 C48 C50 108.5(5)
C44 C48 C50 113.8(5)
C56 C51 C52 121.2(5)
C56 C51 N5 117.6(5)
C52 C51 N5 120.9(5)
C53 C52 C51 118.3(6)
C53 C52 C57 118.9(6)
C51 C52 C57 122.7(5)
C54 C53 C52 120.8(6)
C55 C54 C53 120.0(6)
C54 C55 C56 121.5(6)
C55 C56 C51 118.1(6)
C55 C56 C60 119.9(6)
C51 C56 C60 122.0(5)
C59 C57 C52 113.7(5)
C59 C57 C58 109.7(6)
C52 C57 C58 110.8(5)
C56 C60 C61 110.9(5)
C56 C60 C62 113.5(6)
C61 C60 C62 110.9(6)
N6 C63 C68 114.3(5)
N6 C63 C64 116.7(5)
C68 C63 C64 110.1(5)
C63 C64 C65 108.6(6)
C66 C65 C64 111.4(6)
C65 C66 C67 112.0(6)
C66 C67 C68 110.7(7)
C63 C68 C67 108.8(6)
N6 C69 C74 116.1(5)
N6 C69 C70 113.1(5)
C74 C69 C70 109.8(5)
C69 C70 C71 108.8(6)
C72 C71 C70 111.3(7)
C71 C72 C73 110.8(6)
C74 C73 C72 110.7(6)
C73 C74 C69 109.3(6)
C76 C75 C80 113.8(5)
C76 C75 Pt1 121.8(4)
C80 C75 Pt1 124.1(4)
F1 C76 C77 116.4(6)
F1 C76 C75 119.6(5)
C77 C76 C75 124.0(6)
F2 C77 C76 121.1(6)
F2 C77 C78 116.8(6)
C76 C77 C78 122.1(6)
C77 C78 C79 115.4(6)
F3 C79 C80 119.5(6)
F3 C79 C78 118.8(6)
C80 C79 C78 121.7(6)
F4 C80 C79 117.7(6)
F4 C80 C75 119.3(5)
C79 C80 C75 123.0(6)
C86 C81 C82 113.2(5)
C86 C81 Pt1 124.8(4)
C82 C81 Pt1 121.5(4)
F5 C82 C83 116.6(6)
F5 C82 C81 119.5(5)
C83 C82 C81 123.9(6)
F6 C83 C84 119.0(6)
F6 C83 C82 119.7(6)
C84 C83 C82 121.2(6)
C83 C84 C85 116.6(6)
F7 C85 C86 119.5(6)
F7 C85 C84 119.5(6)
C86 C85 C84 120.9(6)
F8 C86 C85 116.5(6)
F8 C86 C81 119.5(5)
C85 C86 C81 124.0(6)
O1 C87 C88 120.7(16)
C90 C89 O1 117.0(14)

loop_
_geom_bond_atom_site_label_1
_geom_bond_atom_site_label_2
_geom_bond_distance
Pt1 C81 2.061(5)
Pt1 C75 2.068(6)
Pt1 Ga1 2.3712(7)
Pt1 Ga2 2.3723(8)
Ga1 N2 1.986(4)
Ga1 N1 2.002(4)
F1 C76 1.359(7)
O1 C87 1.309(17)
O1 C89 1.405(15)
N1 C1 1.361(6)
N1 C2 1.428(6)
C1 N3 1.353(6)
C1 N2 1.363(6)
Ga2 N5 1.982(4)
Ga2 N4 1.995(4)
F2 C77 1.358(7)
N2 C14 1.431(6)
C2 C3 1.406(8)
C2 C7 1.409(8)
F3 C79 1.354(7)
N3 C26 1.491(7)
N3 C32 1.498(7)
C3 C4 1.397(8)
C3 C8 1.526(8)
F4 C80 1.355(7)
N4 C38 1.355(7)
N4 C39 1.436(7)
C4 C5 1.379(9)
F5 C82 1.367(7)
N5 C38 1.357(7)
N5 C51 1.431(7)
C5 C6 1.371(9)
F6 C83 1.363(7)
N6 C38 1.358(7)
N6 C63 1.504(7)
N6 C69 1.511(7)
C6 C7 1.394(8)
F7 C85 1.358(7)
C7 C11 1.531(8)
F8 C86 1.362(7)
C8 C10 1.524(8)
C8 C9 1.534(8)
C11 C13 1.529(8)
C11 C12 1.531(8)
C14 C15 1.401(7)
C14 C19 1.415(7)
C15 C16 1.399(8)
C15 C20 1.520(8)
C16 C17 1.384(8)
C17 C18 1.383(8)
C18 C19 1.397(8)
C19 C23 1.525(7)
C20 C22 1.486(9)
C20 C21 1.538(9)
C23 C25 1.530(8)
C23 C24 1.538(8)
C26 C31 1.518(8)
C26 C27 1.530(8)
C27 C28 1.528(9)
C28 C29 1.512(10)
C29 C30 1.515(10)
C30 C31 1.535(9)
C32 C37 1.520(8)
C32 C33 1.535(8)
C33 C34 1.524(9)
C34 C35 1.519(9)
C35 C36 1.527(9)
C36 C37 1.525(8)
C39 C44 1.402(8)
C39 C40 1.416(8)
C40 C41 1.399(8)
C40 C45 1.515(8)
C41 C42 1.376(8)
C42 C43 1.394(8)
C43 C44 1.390(8)
C44 C48 1.534(8)
C45 C46 1.522(9)
C45 C47 1.542(8)
C48 C49 1.532(8)
C48 C50 1.543(8)
C51 C56 1.401(8)
C51 C52 1.410(8)
C52 C53 1.392(8)
C52 C57 1.533(8)
C53 C54 1.390(9)
C54 C55 1.371(9)
C55 C56 1.395(8)
C56 C60 1.521(8)
C57 C59 1.516(8)
C57 C58 1.547(9)
C60 C61 1.528(9)
C60 C62 1.542(8)
C63 C68 1.518(9)
C63 C64 1.520(8)
C64 C65 1.529(10)
C65 C66 1.492(11)
C66 C67 1.517(11)
C67 C68 1.538(10)
C69 C74 1.523(8)
C69 C70 1.527(9)
C70 C71 1.545(9)
C71 C72 1.490(10)
C72 C73 1.537(10)
C73 C74 1.515(10)
C75 C76 1.389(8)
C75 C80 1.390(8)
C76 C77 1.363(9)
C77 C78 1.385(10)
C78 C79 1.392(9)
C79 C80 1.386(8)
C81 C86 1.383(8)
C81 C82 1.390(8)
C82 C83 1.379(8)
C83 C84 1.362(9)
C84 C85 1.390(9)
C85 C86 1.373(9)
C87 C88 1.375(18)
C89 C90 1.379(17)
